data_4027308
loop_
_publ_author_name
'Sonja Geib'
'Susanne C. Martens'
'Ute Zschieschang'
'Florian Lombeck'
'Hubert Wadepohl'
'Hagen Klauk'
'Lutz H. Gade'

_publ_section_title
;
 1,3,6,8-Tetraazapyrenes: Synthesis, Solid-State Structures, and
 Properties as Redox-Active Materials
;
_journal_name_full 'Journal of Organic Chemistry'
_journal_page_first 6107
_journal_page_last 6116
_journal_paper_doi 10.1021/jo300894p
_journal_volume 77
_journal_year 2012
_chemical_formula_sum 'C18 H4 F14 N4'
_chemical_formula_weight 542.25
_space_group_IT_number 14
_symmetry_cell_setting monoclinic
_symmetry_Int_Tables_number 14
_symmetry_space_group_name_Hall '-P 2yn'
_symmetry_space_group_name_H-M 'P 1 21/n 1'
_atom_sites_solution_hydrogens geom
_atom_sites_solution_primary dual
_atom_sites_solution_secondary difmap
_audit_block_code ga_sm10
_audit_creation_method SHELXL-97
_cell_angle_alpha 90.00
_cell_angle_beta 96.026(8)
_cell_angle_gamma 90.00
_cell_formula_units_Z 2
_cell_length_a 6.776(3)
_cell_length_b 5.063(2)
_cell_length_c 27.434(13)
_cell_measurement_reflns_used 5947
_cell_measurement_temperature 100(2)
_cell_measurement_theta_max 31.47
_cell_measurement_theta_min 2.99
_cell_volume 936.0(7)
_computing_cell_refinement
;
SAINT (Bruker AXS, 1997-2008). Includes estimated systematic errors
 of the unit cell constants from Monte Carlo simulations.
;
_computing_data_collection 'SMART (Bruker AXS, 1997-2003)'
_computing_data_reduction 'SAINT (Bruker AXS, 1997-2008)'
_computing_molecular_graphics 'PLATON (Spek, 1980-2008)'
_computing_publication_material 'SHELXL-97 (Sheldrick, 1997)'
_computing_structure_refinement 'SHELXL-97 (Sheldrick, 1997)'
_computing_structure_solution 'SHELXD (Sheldrick, 2000-2008)'
_diffrn_ambient_temperature 100(2)
_diffrn_detector_area_resol_mean 8.19
_diffrn_measured_fraction_theta_full 0.998
_diffrn_measured_fraction_theta_max 0.994
_diffrn_measurement_device_type 'CCD-PXL-KAF2 (Bruker AXS Smart 1000)'
_diffrn_measurement_method '\f- and \w-scans'
_diffrn_radiation_monochromator graphite
_diffrn_radiation_probe x-ray
_diffrn_radiation_type MoK\a
_diffrn_radiation_wavelength 0.71073
_diffrn_reflns_av_R_equivalents 0.0752
_diffrn_reflns_av_sigmaI/netI 0.0453
_diffrn_reflns_limit_h_max 9
_diffrn_reflns_limit_h_min -9
_diffrn_reflns_limit_k_max 7
_diffrn_reflns_limit_k_min 0
_diffrn_reflns_limit_l_max 38
_diffrn_reflns_limit_l_min 0
_diffrn_reflns_number 20700
_diffrn_reflns_theta_full 30.51
_diffrn_reflns_theta_max 29.57
_diffrn_reflns_theta_min 1.49
_diffrn_source 'fine-focus sealed tube'
_exptl_absorpt_coefficient_mu 0.216
_exptl_absorpt_correction_T_max 0.8623
_exptl_absorpt_correction_T_min 0.6993
_exptl_absorpt_correction_type multi-scan
_exptl_absorpt_process_details
;
multi-scan from symmetry-related measurements (Blessing 1995)
SADABS (Sheldrick & Bruker AXS, 2004-2008)
;
_exptl_crystal_colour colourless
_exptl_crystal_density_diffrn 1.924
_exptl_crystal_description needle
_exptl_crystal_F_000 532
_exptl_crystal_recrystallization_method 'hexane, ethyl acetate'
_exptl_crystal_size_max 0.20
_exptl_crystal_size_mid 0.10
_exptl_crystal_size_min 0.10
_refine_diff_density_max 1.015
_refine_diff_density_min -0.639
_refine_diff_density_rms 0.164
_refine_ls_abs_structure_details 'Flack H D (1983), Acta Cryst. A39, 876-881'
_refine_ls_extinction_method none
_refine_ls_goodness_of_fit_ref 1.146
_refine_ls_hydrogen_treatment constr
_refine_ls_matrix_type full
_refine_ls_number_parameters 163
_refine_ls_number_reflns 2602
_refine_ls_number_restraints 0
_refine_ls_restrained_S_all 1.146
_refine_ls_R_factor_all 0.1345
_refine_ls_R_factor_gt 0.1002
_refine_ls_shift/su_max 0.000
_refine_ls_shift/su_mean 0.000
_refine_ls_structure_factor_coef Fsqd
_refine_ls_weighting_details 'calc w=1/[\s^2^(Fo^2^)+(0.0332P)^2^+14.6308P] where P=(Fo^2^+2Fc^2^)/3'
_refine_ls_weighting_scheme calc
_refine_ls_wR_factor_gt 0.2536
_refine_ls_wR_factor_ref 0.2771
_reflns_number_gt 1830
_reflns_number_total 2602
_reflns_threshold_expression >2sigma(I)
_cod_data_source_file jo300894p_si_002_05.cif
_cod_data_source_block ga_sm10
_cod_original_cell_volume 936.1(8)
_cod_original_sg_symbol_H-M 'P 21/n'
_cod_database_code 4027308
_audit_block_refno 931

loop_
_symmetry_equiv_pos_as_xyz
'x, y, z'
'-x+1/2, y+1/2, -z+1/2'
'-x, -y, -z'
'x-1/2, -y-1/2, z-1/2'

loop_
_atom_site_label
_atom_site_type_symbol
_atom_site_fract_x
_atom_site_fract_y
_atom_site_fract_z
_atom_site_U_iso_or_equiv
_atom_site_adp_type
_atom_site_occupancy
_atom_site_symmetry_multiplicity
_atom_site_calc_flag
_atom_site_refinement_flags
C1 C 0.2435(7) 0.5109(12) -0.0645(2) 0.0173(10) Uani 1 1 d .
H1 H 0.3144 0.4801 -0.0920 0.021 Uiso 1 1 calc R
C2 C 0.3086(7) 0.7003(11) -0.0310(2) 0.0164(10) Uani 1 1 d .
H2 H 0.4225 0.8024 -0.0358 0.020 Uiso 1 1 calc R
C3 C 0.2040(7) 0.7454(11) 0.01170(19) 0.0141(10) Uani 1 1 d .
C4 C 0.0335(7) 0.5948(10) 0.01739(19) 0.0126(9) Uani 1 1 d .
C5 C -0.0691(7) 0.6419(10) 0.05846(19) 0.0135(10) Uani 1 1 d .
C6 C 0.1634(7) 0.9512(11) 0.08319(19) 0.0145(10) Uani 1 1 d .
C7 C 0.2453(7) 1.1412(10) 0.12292(19) 0.0135(9) Uani 1 1 d .
C8 C 0.3977(8) 1.0075(11) 0.1606(2) 0.0173(10) Uani 1 1 d .
C9 C 0.4985(9) 1.1777(13) 0.2022(2) 0.0251(12) Uani 1 1 d .
F1 F 0.3367(5) 1.3461(7) 0.10285(12) 0.0181(7) Uani 1 1 d .
F2 F 0.0994(5) 1.2417(7) 0.14720(12) 0.0195(7) Uani 1 1 d .
F3 F 0.5440(5) 0.9067(8) 0.13601(13) 0.0249(8) Uani 1 1 d .
F4 F 0.3078(5) 0.8043(7) 0.18080(13) 0.0253(8) Uani 1 1 d .
F5 F 0.6061(6) 1.3675(8) 0.18460(15) 0.0324(9) Uani 1 1 d .
F6 F 0.6179(7) 1.0266(9) 0.23181(15) 0.0398(11) Uani 1 1 d .
F7 F 0.3664(6) 1.2856(9) 0.22818(14) 0.0343(10) Uani 1 1 d .
N1 N 0.2700(6) 0.9271(9) 0.04531(16) 0.0141(9) Uani 1 1 d .
N2 N -0.0019(6) 0.8212(9) 0.09242(17) 0.0156(9) Uani 1 1 d .

loop_
_atom_site_aniso_label
_atom_site_aniso_U_11
_atom_site_aniso_U_22
_atom_site_aniso_U_33
_atom_site_aniso_U_23
_atom_site_aniso_U_13
_atom_site_aniso_U_12
C1 0.012(2) 0.019(3) 0.022(3) 0.000(2) 0.0048(18) -0.0016(19)
C2 0.010(2) 0.017(3) 0.023(3) -0.001(2) 0.0040(18) -0.0033(19)
C3 0.008(2) 0.014(2) 0.021(2) 0.002(2) 0.0020(17) 0.0013(18)
C4 0.0061(19) 0.010(2) 0.022(2) -0.0008(19) 0.0037(17) -0.0009(17)
C5 0.007(2) 0.011(2) 0.023(3) -0.0017(19) 0.0038(17) 0.0004(17)
C6 0.012(2) 0.011(2) 0.021(2) -0.0022(19) 0.0020(18) 0.0002(18)
C7 0.013(2) 0.007(2) 0.021(2) -0.0004(19) 0.0050(18) 0.0003(18)
C8 0.018(2) 0.011(2) 0.023(3) -0.001(2) 0.0034(19) 0.0034(19)
C9 0.027(3) 0.020(3) 0.027(3) -0.001(2) -0.003(2) -0.002(2)
F1 0.0156(14) 0.0119(15) 0.0265(17) 0.0009(13) 0.0015(12) -0.0037(12)
F2 0.0133(14) 0.0144(16) 0.0317(18) -0.0068(13) 0.0067(12) 0.0019(12)
F3 0.0156(15) 0.0262(19) 0.0325(19) -0.0065(15) 0.0001(13) 0.0087(14)
F4 0.0306(19) 0.0131(17) 0.0321(19) 0.0041(14) 0.0027(15) -0.0044(14)
F5 0.0272(19) 0.030(2) 0.038(2) -0.0019(17) -0.0057(15) -0.0125(17)
F6 0.046(2) 0.032(2) 0.036(2) 0.0008(18) -0.0201(18) 0.007(2)
F7 0.042(2) 0.033(2) 0.029(2) -0.0109(17) 0.0050(16) 0.0011(19)
N1 0.0092(18) 0.011(2) 0.023(2) -0.0013(17) 0.0029(15) -0.0039(15)
N2 0.0101(18) 0.014(2) 0.023(2) -0.0002(17) 0.0024(16) -0.0014(16)

loop_
_atom_type_symbol
_atom_type_description
_atom_type_scat_dispersion_real
_atom_type_scat_dispersion_imag
_atom_type_scat_source
C C 0.0033 0.0016 'International Tables Vol C Tables 4.2.6.8 and 6.1.1.4'
H H 0.0000 0.0000 'International Tables Vol C Tables 4.2.6.8 and 6.1.1.4'
F F 0.0171 0.0103 'International Tables Vol C Tables 4.2.6.8 and 6.1.1.4'
N N 0.0061 0.0033 'International Tables Vol C Tables 4.2.6.8 and 6.1.1.4'

loop_
_geom_angle_atom_site_label_1
_geom_angle_atom_site_label_2
_geom_angle_atom_site_label_3
_geom_angle
_geom_angle_site_symmetry_1
_geom_angle_site_symmetry_3
C2 C1 C5 120.8(5) . 3_565
C2 C1 H1 119.6 . .
C5 C1 H1 119.6 3_565 .
C1 C2 C3 120.2(5) . .
C1 C2 H2 119.9 . .
C3 C2 H2 119.9 . .
N1 C3 C4 120.8(5) . .
N1 C3 C2 120.4(5) . .
C4 C3 C2 118.8(5) . .
C4 C4 C5 120.8(6) 3_565 .
C4 C4 C3 120.6(6) 3_565 .
C5 C4 C3 118.6(5) . .
N2 C5 C4 120.7(4) . .
N2 C5 C1 120.4(5) . 3_565
C4 C5 C1 118.9(5) . 3_565
N1 C6 N2 129.2(5) . .
N1 C6 C7 115.6(4) . .
N2 C6 C7 115.1(4) . .
F2 C7 F1 107.6(4) . .
F2 C7 C6 111.3(4) . .
F1 C7 C6 110.0(4) . .
F2 C7 C8 108.0(4) . .
F1 C7 C8 107.8(4) . .
C6 C7 C8 111.9(4) . .
F4 C8 F3 107.7(4) . .
F4 C8 C9 107.9(5) . .
F3 C8 C9 106.9(5) . .
F4 C8 C7 108.2(4) . .
F3 C8 C7 107.9(4) . .
C9 C8 C7 117.9(5) . .
F7 C9 F6 108.3(5) . .
F7 C9 F5 109.0(5) . .
F6 C9 F5 108.5(5) . .
F7 C9 C8 111.2(5) . .
F6 C9 C8 109.1(5) . .
F5 C9 C8 110.7(5) . .
C6 N1 C3 115.4(4) . .
C5 N2 C6 115.3(4) . .

loop_
_geom_bond_atom_site_label_1
_geom_bond_atom_site_label_2
_geom_bond_distance
_geom_bond_site_symmetry_2
C1 C2 1.368(8) .
C1 C5 1.436(7) 3_565
C1 H1 0.9500 .
C2 C3 1.450(7) .
C2 H2 0.9500 .
C3 N1 1.345(7) .
C3 C4 1.407(7) .
C4 C4 1.395(10) 3_565
C4 C5 1.405(7) .
C5 N2 1.345(7) .
C5 C1 1.436(7) 3_565
C6 N1 1.332(7) .
C6 N2 1.346(6) .
C6 C7 1.515(7) .
C7 F2 1.349(6) .
C7 F1 1.354(6) .
C7 C8 1.538(7) .
C8 F4 1.345(6) .
C8 F3 1.356(6) .
C8 C9 1.534(8) .
C9 F7 1.319(7) .
C9 F6 1.327(7) .
C9 F5 1.328(7) .

loop_
_geom_torsion_atom_site_label_1
_geom_torsion_atom_site_label_2
_geom_torsion_atom_site_label_3
_geom_torsion_atom_site_label_4
_geom_torsion
_geom_torsion_site_symmetry_1
_geom_torsion_site_symmetry_4
C5 C1 C2 C3 1.3(8) 3_565 .
C1 C2 C3 N1 178.5(5) . .
C1 C2 C3 C4 -1.2(8) . .
N1 C3 C4 C4 -179.5(6) . 3_565
C2 C3 C4 C4 0.1(9) . 3_565
N1 C3 C4 C5 1.3(8) . .
C2 C3 C4 C5 -179.1(5) . .
C4 C4 C5 N2 178.7(6) 3_565 .
C3 C4 C5 N2 -2.1(8) . .
C4 C4 C5 C1 0.7(9) 3_565 3_565
C3 C4 C5 C1 179.9(5) . 3_565
N1 C6 C7 F2 153.0(5) . .
N2 C6 C7 F2 -30.1(6) . .
N1 C6 C7 F1 33.9(6) . .
N2 C6 C7 F1 -149.2(4) . .
N1 C6 C7 C8 -86.0(6) . .
N2 C6 C7 C8 90.9(5) . .
F2 C7 C8 F4 63.8(5) . .
F1 C7 C8 F4 179.8(4) . .
C6 C7 C8 F4 -59.1(5) . .
F2 C7 C8 F3 180.0(4) . .
F1 C7 C8 F3 -64.0(5) . .
C6 C7 C8 F3 57.1(6) . .
F2 C7 C8 C9 -59.0(6) . .
F1 C7 C8 C9 57.0(6) . .
C6 C7 C8 C9 178.2(5) . .
F4 C8 C9 F7 -64.7(6) . .
F3 C8 C9 F7 179.7(5) . .
C7 C8 C9 F7 58.2(7) . .
F4 C8 C9 F6 54.6(6) . .
F3 C8 C9 F6 -60.9(6) . .
C7 C8 C9 F6 177.5(5) . .
F4 C8 C9 F5 173.9(5) . .
F3 C8 C9 F5 58.4(6) . .
C7 C8 C9 F5 -63.2(7) . .
N2 C6 N1 C3 -0.6(8) . .
C7 C6 N1 C3 175.8(4) . .
C4 C3 N1 C6 0.0(7) . .
C2 C3 N1 C6 -179.6(5) . .
C4 C5 N2 C6 1.6(7) . .
C1 C5 N2 C6 179.5(5) 3_565 .
N1 C6 N2 C5 -0.2(8) . .
C7 C6 N2 C5 -176.6(4) . .
